data_7027820
loop_
_publ_author_name
'Benzo, Fabi\'an'
'Bernhardt, Paul V.'
'Gonz\'alez, Gabriel'
'Martinez, Manuel'
'Sienra, Beatriz'

_publ_section_title
;
 Variable temperature and pressure study of the aquation reactions of
 cobalt(III) and chromium(III) penta- and tetra-amines&#x200A;&#x2020;
;
_journal_issue 22
_journal_name_full 'Journal of the Chemical Society, Dalton Transactions'
_journal_page_first 3973
_journal_paper_doi 10.1039/a907895i
_journal_year 1999
_chemical_formula_sum 'C12 H35 Cl3 Co N5 O15'
_chemical_formula_weight 654.73
_chemical_name_systematic
; 
 ? 
;
_space_group_IT_number 14
_symmetry_cell_setting monoclinic
_symmetry_space_group_name_Hall '-P 2yn'
_symmetry_space_group_name_H-M 'P 1 21/n 1'
_atom_sites_solution_hydrogens geom
_atom_sites_solution_primary Patterson
_atom_sites_solution_secondary difmap
_audit_creation_method SHELXL
_cell_angle_alpha 90.00
_cell_angle_beta 100.62(3)
_cell_angle_gamma 90.00
_cell_formula_units_Z 4
_cell_length_a 9.599(6)
_cell_length_b 16.335(2)
_cell_length_c 16.653(9)
_cell_measurement_reflns_used 25
_cell_measurement_temperature 293(2)
_cell_measurement_theta_max 14
_cell_measurement_theta_min 10
_cell_volume 2566(2)
_computing_cell_refinement CAD4
_computing_data_collection CAD4
_computing_data_reduction XTAL3.2
_computing_molecular_graphics PLATON
_computing_structure_refinement 'SHELXL-93 (Sheldrick, 1993)'
_computing_structure_solution 'SHELXS-86 (Sheldrick, 1990)'
_diffrn_ambient_temperature 293(2)
_diffrn_measurement_device CAD4
_diffrn_measurement_method 'omega-2theta scans'
_diffrn_radiation_monochromator graphite
_diffrn_radiation_source 'fine-focus sealed tube'
_diffrn_radiation_type MoK\a
_diffrn_radiation_wavelength 0.71073
_diffrn_reflns_av_R_equivalents 0.0319
_diffrn_reflns_av_sigmaI/netI 0.0140
_diffrn_reflns_limit_h_max 11
_diffrn_reflns_limit_h_min 0
_diffrn_reflns_limit_k_max 19
_diffrn_reflns_limit_k_min 0
_diffrn_reflns_limit_l_max 19
_diffrn_reflns_limit_l_min -19
_diffrn_reflns_number 4807
_diffrn_reflns_theta_max 24.97
_diffrn_reflns_theta_min 1.76
_diffrn_standards_interval_time 7200
_diffrn_standards_number 3
_exptl_absorpt_coefficient_mu 1.058
_exptl_absorpt_correction_T_max 1.000
_exptl_absorpt_correction_T_min 0.803
_exptl_absorpt_correction_type empirical
_exptl_crystal_colour orange
_exptl_crystal_density_diffrn 1.694
_exptl_crystal_description prism
_exptl_crystal_F_000 1360
_exptl_crystal_size_max 0.6
_exptl_crystal_size_mid 0.6
_exptl_crystal_size_min 0.6
_refine_diff_density_max 1.500
_refine_diff_density_min -0.609
_refine_diff_density_rms 0.101
_refine_ls_extinction_method none
_refine_ls_goodness_of_fit_all 1.044
_refine_ls_goodness_of_fit_obs 1.070
_refine_ls_matrix_type full
_refine_ls_number_parameters 355
_refine_ls_number_reflns 4518
_refine_ls_number_restraints 9
_refine_ls_restrained_S_all 1.075
_refine_ls_restrained_S_obs 1.106
_refine_ls_R_factor_all 0.0749
_refine_ls_R_factor_obs 0.0669
_refine_ls_shift/esd_max 0.002
_refine_ls_shift/esd_mean 0.000
_refine_ls_structure_factor_coef Fsqd
_refine_ls_weighting_details 'w=1/[\s^2^(Fo^2^)+(0.1231P)^2^+5.2893P] where P=(Fo^2^+2Fc^2^)/3'
_refine_ls_weighting_scheme calc
_refine_ls_wR_factor_all 0.2028
_refine_ls_wR_factor_obs 0.1927
_reflns_number_observed 3916
_reflns_number_total 4518
_reflns_observed_criterion >2sigma(I)
_cod_data_source_file 907895isup1.cif
_cod_data_source_block 1335pb32
_cod_depositor_comments
;
The following automatic conversions were performed:

'_refine_ls_weighting_scheme' value 'calc
w=1/[\s^2^(Fo^2^)+(0.1231P)^2^+5.2893P] where P=(Fo^2^+2Fc^2^)/3' was
changed to 'calc'. New tag '_refine_ls_weighting_details' was
created. The value of the new tag was set to
'w=1/[\s^2^(Fo^2^)+(0.1231P)^2^+5.2893P] where P=(Fo^2^+2Fc^2^)/3'.

Automatic conversion script
Id: cif_fix_values 3143 2015-03-26 13:38:13Z robertas 
;
_cod_original_cell_volume 2566.5(21)
_cod_original_sg_symbol_H-M P2(1)/n
_cod_database_code 7027820

loop_
_symmetry_equiv_pos_as_xyz
'x, y, z'
'-x+1/2, y+1/2, -z+1/2'
'-x, -y, -z'
'x-1/2, -y-1/2, z-1/2'

loop_
_atom_site_aniso_label
_atom_site_aniso_U_11
_atom_site_aniso_U_22
_atom_site_aniso_U_33
_atom_site_aniso_U_23
_atom_site_aniso_U_13
_atom_site_aniso_U_12
Co1 0.0291(3) 0.0445(4) 0.0351(4) -0.0038(2) 0.0060(2) -0.0011(2)
N1 0.041(2) 0.052(2) 0.064(3) -0.008(2) 0.006(2) -0.002(2)
N2 0.053(2) 0.082(3) 0.035(2) -0.001(2) 0.004(2) -0.011(2)
N3 0.044(2) 0.051(2) 0.085(3) -0.010(2) 0.010(2) 0.005(2)
N4 0.069(3) 0.084(3) 0.041(2) -0.009(2) 0.017(2) -0.030(2)
N5 0.034(2) 0.050(2) 0.042(2) -0.004(2) 0.0088(15) -0.004(2)
O1 0.034(2) 0.076(2) 0.068(2) -0.014(2) 0.008(2) -0.009(2)
O2 0.075(3) 0.215(8) 0.084(3) -0.040(4) 0.009(3) -0.063(4)
O3 0.106(5) 0.199(9) 0.212(9) -0.091(7) 0.049(6) 0.002(5)
C1 0.087(5) 0.093(5) 0.073(4) -0.037(4) 0.002(4) 0.016(4)
C2 0.088(5) 0.108(5) 0.054(3) -0.024(3) 0.017(3) -0.016(4)
C3 0.099(5) 0.131(7) 0.055(4) 0.035(4) -0.025(4) -0.018(5)
C4 0.162(10) 0.093(6) 0.105(7) 0.047(5) -0.020(7) 0.009(6)
C5 0.074(5) 0.065(4) 0.178(10) 0.000(5) -0.034(6) 0.019(4)
C6 0.053(3) 0.047(3) 0.073(3) -0.013(2) 0.019(2) -0.006(2)
C7 0.044(2) 0.054(3) 0.044(2) -0.012(2) 0.009(2) -0.012(2)
C8 0.059(3) 0.079(4) 0.039(2) -0.010(2) 0.008(2) -0.020(3)
C11 0.069(4) 0.048(3) 0.156(7) 0.012(4) 0.032(4) -0.006(3)
C12 0.056(3) 0.078(4) 0.073(4) -0.021(3) 0.009(3) -0.026(3)
Cl1 0.0607(9) 0.0826(10) 0.0862(11) 0.0037(8) 0.0154(8) -0.0214(7)
O11 0.061(3) 0.122(5) 0.205(7) 0.028(5) 0.030(4) -0.007(3)
O21 0.146(6) 0.090(4) 0.161(6) 0.023(4) 0.061(5) -0.021(4)
O31 0.119(6) 0.323(14) 0.161(8) 0.078(9) -0.048(5) -0.092(8)
O41 0.366(15) 0.101(5) 0.237(10) -0.014(6) 0.217(11) -0.042(7)
Cl2 0.0720(10) 0.1112(14) 0.0882(12) 0.0224(10) 0.0421(9) 0.0056(9)
Cl3 0.0531(8) 0.1172(14) 0.0762(10) 0.0081(9) 0.0207(7) 0.0139(8)
O13A 0.048(4) 0.145(10) 0.116(8) -0.013(7) 0.022(5) -0.013(5)
O23A 0.134(11) 0.271(22) 0.165(12) -0.104(13) 0.116(10) -0.065(12)
O33A 0.183(13) 0.085(7) 0.187(14) -0.026(7) 0.000(10) 0.007(8)
O34A 0.098(8) 0.141(12) 0.188(14) 0.082(11) -0.032(8) 0.016(8)

loop_
_atom_site_label
_atom_site_type_symbol
_atom_site_fract_x
_atom_site_fract_y
_atom_site_fract_z
_atom_site_U_iso_or_equiv
_atom_site_thermal_displace_type
_atom_site_occupancy
_atom_site_calc_flag
_atom_site_refinement_flags
_atom_site_disorder_group
Co1 Co 0.03710(5) 0.22186(3) 0.28786(3) 0.0362(2) Uani 1 d . .
N1 N -0.0282(4) 0.3347(3) 0.2967(3) 0.0527(10) Uani 1 d D .
H1 H -0.1199(4) 0.3348(3) 0.2700(3) 0.063 Uiso 1 d R .
N2 N 0.0446(5) 0.2157(3) 0.4063(2) 0.0575(11) Uani 1 d . .
H2 H -0.0410(5) 0.1965(3) 0.4138(2) 0.069 Uiso 1 d R .
N3 N 0.0953(5) 0.1070(3) 0.2748(3) 0.0598(11) Uani 1 d . .
H3 H 0.1505(5) 0.1094(3) 0.2359(3) 0.072 Uiso 1 d R .
N4 N 0.0154(5) 0.2294(3) 0.1675(3) 0.0635(13) Uani 1 d D .
H4 H 0.0881(5) 0.1947(3) 0.1640(3) 0.076 Uiso 1 d R .
N5 N -0.1542(4) 0.1794(2) 0.2632(2) 0.0420(8) Uani 1 d . .
H5A H -0.1778(4) 0.1536(2) 0.3065(2) 0.050 Uiso 1 d R .
H5B H -0.2175(4) 0.2193(2) 0.2466(2) 0.050 Uiso 1 d R .
O1 O 0.2328(3) 0.2548(2) 0.3017(2) 0.0595(9) Uani 1 d . .
H11 H 0.2754(3) 0.2808(2) 0.3228(2) 0.089 Uiso 1 d R .
H21 H 0.2710(3) 0.2385(2) 0.2754(2) 0.089 Uiso 1 d R .
O2 O 0.4133(6) 0.3262(5) 0.4177(3) 0.125(3) Uani 1 d . .
O3 O 0.3808(8) 0.1489(6) 0.2346(6) 0.170(4) Uani 1 d . .
C1 C -0.0364(8) 0.3528(5) 0.3835(4) 0.086(2) Uani 1 d . .
H1A H -0.0105(8) 0.4095(5) 0.3954(4) 0.103 Uiso 1 d R .
H1B H -0.1328(8) 0.3451(5) 0.3922(4) 0.103 Uiso 1 d R .
C2 C 0.0562(8) 0.3010(5) 0.4379(4) 0.083(2) Uani 1 d . .
H2A H 0.0317(8) 0.3027(5) 0.4918(4) 0.100 Uiso 1 d R .
H2B H 0.1532(8) 0.3198(5) 0.4423(4) 0.100 Uiso 1 d R .
C3 C 0.1537(9) 0.1613(6) 0.4537(4) 0.100(3) Uani 1 d . .
H3A H 0.1454(9) 0.1621(6) 0.5109(4) 0.120 Uiso 1 d R .
H3B H 0.2473(9) 0.1811(6) 0.4494(4) 0.120 Uiso 1 d R .
C4 C 0.1340(13) 0.0752(6) 0.4211(6) 0.126(4) Uani 1 d . .
H4A H 0.1848(13) 0.0381(6) 0.4616(6) 0.151 Uiso 1 d R .
H4B H 0.0342(13) 0.0611(6) 0.4131(6) 0.151 Uiso 1 d R .
C5 C 0.1831(9) 0.0633(5) 0.3443(7) 0.113(3) Uani 1 d . .
H5C H 0.1830(9) 0.0052(5) 0.3322(7) 0.135 Uiso 1 d R .
H5D H 0.2800(9) 0.0827(5) 0.3504(7) 0.135 Uiso 1 d R .
C6 C -0.0318(5) 0.0604(3) 0.2361(4) 0.0567(12) Uani 1 d . .
H6A H -0.0675(5) 0.0282(3) 0.2769(4) 0.068 Uiso 1 d R .
H6B H -0.0074(5) 0.0234(3) 0.1953(4) 0.068 Uiso 1 d R .
C7 C -0.1447(5) 0.1205(3) 0.1959(3) 0.0473(11) Uani 1 d . .
C8 C -0.0980(6) 0.1714(4) 0.1301(3) 0.0589(13) Uani 1 d . .
H8A H -0.0622(6) 0.1360(4) 0.0918(3) 0.071 Uiso 1 d R .
H8B H -0.1782(6) 0.2016(4) 0.1003(3) 0.071 Uiso 1 d R .
C9A C 0.0655(19) 0.2942(9) 0.1246(10) 0.066(5) Uiso 0.367(15) d PD 1
H9A1 H 0.0469(19) 0.2833(9) 0.0664(10) 0.079 Uiso 0.367(15) d PR 1
H9A2 H 0.1666(19) 0.3021(9) 0.1429(10) 0.079 Uiso 0.367(15) d PR 1
C10A C -0.0105(23) 0.3686(12) 0.1559(10) 0.075(5) Uiso 0.367(15) d PD 1
H10A H -0.1100(23) 0.3543(12) 0.1489(10) 0.090 Uiso 0.367(15) d PR 1
H10B H -0.0013(23) 0.4127(12) 0.1181(10) 0.090 Uiso 0.367(15) d PR 1
C9B C -0.0307(10) 0.3192(5) 0.1324(6) 0.059(3) Uiso 0.633(15) d PD 2
H9B1 H -0.0241(10) 0.3213(5) 0.0750(6) 0.071 Uiso 0.633(15) d PR 2
H9B2 H -0.1284(10) 0.3296(5) 0.1370(6) 0.071 Uiso 0.633(15) d PR 2
C10B C 0.0707(12) 0.3826(6) 0.1774(6) 0.067(3) Uiso 0.633(15) d PD 2
H10C H 0.1685(12) 0.3660(6) 0.1802(6) 0.081 Uiso 0.633(15) d PR 2
H10D H 0.0567(12) 0.4328(6) 0.1459(6) 0.081 Uiso 0.633(15) d PR 2
C11 C 0.0420(7) 0.3987(4) 0.2548(5) 0.090(2) Uani 1 d D .
H11A H 0.1443(7) 0.3970(4) 0.2709(5) 0.108 Uiso 1 d R .
H11B H 0.0078(7) 0.4533(4) 0.2634(5) 0.108 Uiso 1 d R .
C12 C -0.2859(6) 0.0772(4) 0.1648(4) 0.069(2) Uani 1 d . .
H12A H -0.3111(6) 0.0457(4) 0.2087(4) 0.104 Uiso 1 d R .
H12B H -0.2765(6) 0.0415(4) 0.1204(4) 0.104 Uiso 1 d R .
H12C H -0.3585(6) 0.1170(4) 0.1465(4) 0.104 Uiso 1 d R .
Cl1 Cl 0.0658(2) 0.15618(11) 0.69177(11) 0.0763(5) Uani 1 d . .
O11 O -0.0668(6) 0.1385(4) 0.7061(5) 0.128(2) Uani 1 d . .
O21 O 0.0901(8) 0.2310(4) 0.6556(5) 0.128(2) Uani 1 d . .
O31 O 0.1574(9) 0.1527(8) 0.7643(6) 0.211(6) Uani 1 d . .
O41 O 0.1076(15) 0.0947(5) 0.6455(7) 0.214(6) Uani 1 d . .
Cl2 Cl -0.3472(2) 0.12190(13) 0.42624(12) 0.0870(6) Uani 1 d . .
O12A O -0.4196(26) 0.0660(14) 0.4676(14) 0.107(6) Uiso 0.337(8) d P 1
O22A O -0.4519(43) 0.1234(26) 0.3485(24) 0.209(15) Uiso 0.337(8) d P 1
O32A O -0.2065(19) 0.0998(12) 0.4178(11) 0.095(5) Uiso 0.337(8) d P 1
O42A O -0.3559(37) 0.2015(18) 0.3939(20) 0.150(9) Uiso 0.337(8) d P 1
O12B O -0.2131(31) 0.1530(20) 0.4536(16) 0.146(9) Uiso 0.337(8) d P 2
O22B O -0.4688(22) 0.1790(14) 0.4245(13) 0.116(6) Uiso 0.337(8) d P 2
O32B O -0.3798(22) 0.0847(12) 0.3435(11) 0.097(5) Uiso 0.337(8) d P 2
O42B O -0.3598(28) 0.0793(14) 0.4987(14) 0.102(6) Uiso 0.337(8) d P 2
O12C O -0.4784(25) 0.1151(17) 0.4443(14) 0.123(9) Uiso 0.33(2) d P 3
O22C O -0.2891(32) 0.1996(17) 0.4334(18) 0.125(8) Uiso 0.33(2) d P 3
O32C O -0.2790(23) 0.0675(12) 0.3798(13) 0.103(7) Uiso 0.33(2) d P 3
O42C O -0.2799(44) 0.1129(24) 0.5222(23) 0.187(14) Uiso 0.33(2) d P 3
Cl3 Cl 0.2358(2) 0.05166(13) 0.04684(11) 0.0811(5) Uani 1 d . .
O13A O 0.3798(9) 0.0687(10) 0.0643(7) 0.102(4) Uani 0.61(2) d P 1
O23A O 0.1654(16) 0.0534(15) 0.1082(10) 0.179(9) Uani 0.61(2) d P 1
O33A O 0.2322(16) -0.0409(7) 0.0295(9) 0.156(6) Uani 0.61(2) d P 1
O34A O 0.1761(14) 0.0822(11) -0.0309(10) 0.150(6) Uani 0.61(2) d P 1
O13B O 0.1949(32) 0.0086(18) 0.1008(20) 0.150(10) Uiso 0.39(2) d P 2
O23B O 0.2171(25) 0.1437(15) 0.0690(14) 0.152(10) Uiso 0.39(2) d P 2
O33B O 0.1474(27) 0.0430(15) -0.0300(15) 0.121(8) Uiso 0.39(2) d P 2
O43B O 0.3711(22) 0.0331(13) 0.0390(13) 0.102(7) Uiso 0.39(2) d P 2

loop_
_atom_type_symbol
_atom_type_description
_atom_type_scat_dispersion_real
_atom_type_scat_dispersion_imag
_atom_type_scat_source
C C 0.0033 0.0016 'International Tables Vol C Tables 4.2.6.8 and 6.1.1.4'
H H 0.0000 0.0000 'International Tables Vol C Tables 4.2.6.8 and 6.1.1.4'
Cl Cl 0.1484 0.1585 'International Tables Vol C Tables 4.2.6.8 and 6.1.1.4'
N N 0.0061 0.0033 'International Tables Vol C Tables 4.2.6.8 and 6.1.1.4'
O O 0.0106 0.0060 'International Tables Vol C Tables 4.2.6.8 and 6.1.1.4'
Co Co 0.3494 0.9721 'International Tables Vol C Tables 4.2.6.8 and 6.1.1.4'

loop_
_geom_angle_atom_site_label_1
_geom_angle_atom_site_label_2
_geom_angle_atom_site_label_3
_geom_angle
O1 Co1 N5 172.6(2)
O1 Co1 N1 92.7(2)
N5 Co1 N1 92.8(2)
O1 Co1 N2 92.3(2)
N5 Co1 N2 93.0(2)
N1 Co1 N2 85.7(2)
O1 Co1 N4 91.3(2)
N5 Co1 N4 83.6(2)
N1 Co1 N4 92.4(2)
N2 Co1 N4 176.1(2)
O1 Co1 N3 89.4(2)
N5 Co1 N3 85.0(2)
N1 Co1 N3 177.3(2)
N2 Co1 N3 95.9(2)
N4 Co1 N3 85.9(2)
C11 N1 C1 115.2(5)
C11 N1 Co1 116.6(4)
C1 N1 Co1 109.5(4)
C3 N2 C2 111.9(5)
C3 N2 Co1 117.2(5)
C2 N2 Co1 107.1(4)
C6 N3 C5 113.3(5)
C6 N3 Co1 108.0(3)
C5 N3 Co1 120.2(5)
C9A N4 C8 123.8(8)
C8 N4 C9B 107.3(5)
C9A N4 Co1 125.3(8)
C8 N4 Co1 108.4(3)
C9B N4 Co1 113.3(4)
C7 N5 Co1 101.8(3)
C2 C1 N1 111.1(5)
C1 C2 N2 109.5(5)
N2 C3 C4 109.7(6)
C5 C4 C3 113.7(8)
C4 C5 N3 113.0(7)
N3 C6 C7 108.8(4)
N5 C7 C8 104.9(4)
N5 C7 C6 102.9(4)
C8 C7 C6 113.1(4)
N5 C7 C12 112.2(4)
C8 C7 C12 111.8(4)
C6 C7 C12 111.4(5)
N4 C8 C7 109.8(4)
N4 C9A C10A 101.1(13)
C9A C10A C11 118.4(13)
C10B C9B N4 109.5(7)
C11 C10B C9B 111.6(8)
C10B C11 N1 119.1(6)
N1 C11 C10A 99.9(8)
O31 Cl1 O11 107.9(6)
O31 Cl1 O41 105.1(9)
O11 Cl1 O41 108.8(6)
O31 Cl1 O21 106.6(6)
O11 Cl1 O21 119.5(4)
O41 Cl1 O21 108.0(5)
O12C Cl2 O22C 115.7(16)
O12A Cl2 O42A 142.3(15)
O12C Cl2 O32C 127.8(14)
O22C Cl2 O32C 113.8(14)
O12B Cl2 O42B 96.9(16)
O12A Cl2 O32A 116.5(12)
O42A Cl2 O32A 100.8(15)
O12B Cl2 O32B 118.8(14)
O42B Cl2 O32B 123.5(13)
O12A Cl2 O22A 97.0(19)
O42A Cl2 O22A 70.6(20)
O32A Cl2 O22A 114.7(17)
O12B Cl2 O22B 117.1(16)
O42B Cl2 O22B 97.7(12)
O32B Cl2 O22B 102.0(11)
O12C Cl2 O42C 89.5(17)
O22C Cl2 O42C 85.2(20)
O32C Cl2 O42C 110.1(16)
Cl2 O22A O42A 52.4(17)
Cl2 O42A O22A 57.0(18)
O13B Cl3 O43B 111.9(16)
O23A Cl3 O13A 117.7(9)
O13B Cl3 O33B 112.3(18)
O43B Cl3 O33B 108.4(13)
O23A Cl3 O34A 121.5(12)
O13A Cl3 O34A 110.0(8)
O23A Cl3 O33A 99.7(12)
O13A Cl3 O33A 102.9(8)
O34A Cl3 O33A 100.6(10)
O13B Cl3 O23B 107.6(16)
O43B Cl3 O23B 112.9(12)
O33B Cl3 O23B 103.6(13)

loop_
_geom_bond_atom_site_label_1
_geom_bond_atom_site_label_2
_geom_bond_distance
Co1 O1 1.927(3)
Co1 N5 1.935(4)
Co1 N1 1.961(4)
Co1 N2 1.962(4)
Co1 N4 1.980(4)
Co1 N3 1.981(4)
N1 C11 1.486(7)
N1 C1 1.492(8)
N2 C3 1.485(9)
N2 C2 1.486(9)
N3 C6 1.481(7)
N3 C5 1.483(10)
N4 C9A 1.409(15)
N4 C8 1.490(6)
N4 C9B 1.609(10)
N5 C7 1.492(6)
C1 C2 1.423(10)
C3 C4 1.507(14)
C4 C5 1.455(14)
C6 C7 1.522(7)
C7 C8 1.508(7)
C7 C12 1.532(7)
C9A C10A 1.56(2)
C10A C11 1.70(2)
C9B C10B 1.521(12)
C10B C11 1.392(11)
Cl1 O31 1.358(8)
Cl1 O11 1.369(6)
Cl1 O41 1.370(8)
Cl1 O21 1.401(6)
Cl2 O12C 1.35(2)
Cl2 O12B 1.38(3)
Cl2 O22C 1.38(3)
Cl2 O12A 1.40(2)
Cl2 O42A 1.40(3)
Cl2 O32C 1.42(2)
Cl2 O42B 1.42(2)
Cl2 O32A 1.43(2)
Cl2 O32B 1.49(2)
Cl2 O22A 1.49(4)
Cl2 O22B 1.49(2)
Cl2 O42C 1.62(4)
O22A O42A 1.67(5)
Cl3 O13B 1.26(3)
Cl3 O23A 1.326(10)
Cl3 O43B 1.36(2)
Cl3 O13A 1.387(9)
Cl3 O33B 1.41(3)
Cl3 O34A 1.408(12)
Cl3 O33A 1.539(11)
Cl3 O23B 1.57(2)
